data_7246255
loop_
_publ_author_name
'Stoesser, Julian'
'Engelage, Elric'
'Belmonte, Debora'
'Huber, Stefan M.'

_publ_section_title
;
 Just at the limit: binding studies with neutral brominated
 terphenyl-derived halogen bond donors
;
_journal_issue 10
_journal_name_full CrystEngComm
_journal_page_first 1501
_journal_page_last 1506
_journal_paper_doi 10.1039/D2CE01629J
_journal_volume 25
_journal_year 2023
_chemical_formula_sum 'C27 H18 Br4 F10 I N3'
_chemical_formula_weight 1020.98
_space_group_crystal_system monoclinic
_space_group_IT_number 15
_space_group_name_Hall '-C 2yc'
_space_group_name_H-M_alt 'C 1 2/c 1'
_atom_sites_solution_hydrogens geom
_audit_creation_method SHELXL-2018/3
_audit_update_record
;
2022-07-04 deposited with the CCDC.	2023-02-06 downloaded from the CCDC.
;
_cell_angle_alpha 90
_cell_angle_beta 94.255(7)
_cell_angle_gamma 90
_cell_formula_units_Z 4
_cell_length_a 21.3852(16)
_cell_length_b 20.391(2)
_cell_length_c 7.5673(6)
_cell_measurement_reflns_used 3416
_cell_measurement_temperature 170(2)
_cell_measurement_theta_max 26.5
_cell_measurement_theta_min 2.8
_cell_volume 3290.7(5)
_computing_cell_refinement 'CrysAlisPro 1.171.40.53a (Rigaku OD, 2019)'
_computing_data_collection 'CrysAlisPro 1.171.40.53a (Rigaku OD, 2019)'
_computing_data_reduction 'CrysAlisPro 1.171.40.53a (Rigaku OD, 2019)'
_computing_molecular_graphics
;
 Diamond 4 - Crystal and Molecular Structure Visualization
  Crystal Impact - Dr. H. Putz & Dr. K. Brandenburg GbR, 
  Kreuzherrenstr. 102, 53227 Bonn, Germany
  http://www.crystalimpact.com/diamond
 Mercury CSD 2.0 - New Features for the Visualization 
 and Investigation of Crystal Structures
  C. F. Macrae, I. J. Bruno, J. A. Chisholm, P. R. Edgington, P. McCabe,
  E. Pidcock, 
  L. Rodriguez-Monge, R. Taylor, J. van de Streek and P. A. Wood, 
  J. Appl. Cryst., 41, 466-470, 2008
;
_computing_publication_material 'WinGX L. J. Farrugia, J. Appl. Crystallogr., 1999, 32, 837-838.'
_computing_structure_refinement 'SHELXL-2018/3 (Sheldrick, 2018)'
_computing_structure_solution
;
 shelXT  G. M. Sheldrick, Acta Crystallogr., Sect. A: Found. Crystallogr.,
 2008, 64, 112-122.
 shelXle C. B. Huebschle, G. M. Sheldrick and B. Dittrich J. Appl. Cryst.
  (2011). 44, 1281-1284
;
_diffrn_ambient_temperature 170(2)
_diffrn_detector 'CCD plate'
_diffrn_measured_fraction_theta_full 0.999
_diffrn_measured_fraction_theta_max 0.999
_diffrn_measurement_details
;
List of Runs (angles in degrees, time in seconds):

  # Type    Start    End  Width  t~exp~   \w     \q     \k     \f   Frames
#--------------------------------------------------------------------------
  1  \w    -68.00 -37.00   0.50   18.00    --   30.00  54.00 -30.00   62
  2  \w     15.00  41.00   0.50   18.00    --   30.00  54.00 -30.00   52
  3  \w    -64.00 118.00   0.50   18.00    --   30.00  54.00 120.00  364
;
_diffrn_measurement_device 'two-circle diffractometer'
_diffrn_measurement_device_type 'XtaLAB Mini (ROW)'
_diffrn_measurement_method '\w scans'
_diffrn_orient_matrix_type 'CrysAlisPro convention (1999,Acta A55,543-557)'
_diffrn_orient_matrix_UB_11 -0.0003184000
_diffrn_orient_matrix_UB_12 -0.0333839000
_diffrn_orient_matrix_UB_13 -0.0264091000
_diffrn_orient_matrix_UB_21 0.0052510000
_diffrn_orient_matrix_UB_22 0.0095753000
_diffrn_orient_matrix_UB_23 -0.0877428000
_diffrn_orient_matrix_UB_31 0.0328496000
_diffrn_orient_matrix_UB_32 -0.0019334000
_diffrn_orient_matrix_UB_33 0.0208403000
_diffrn_radiation_monochromator graphite
_diffrn_radiation_probe x-ray
_diffrn_radiation_type 'Mo K\a'
_diffrn_radiation_wavelength 0.71073
_diffrn_reflns_av_R_equivalents 0.0266
_diffrn_reflns_av_unetI/netI 0.0358
_diffrn_reflns_Laue_measured_fraction_full 0.999
_diffrn_reflns_Laue_measured_fraction_max 0.999
_diffrn_reflns_limit_h_max 26
_diffrn_reflns_limit_h_min -26
_diffrn_reflns_limit_k_max 25
_diffrn_reflns_limit_k_min -25
_diffrn_reflns_limit_l_max 9
_diffrn_reflns_limit_l_min -9
_diffrn_reflns_number 6802
_diffrn_reflns_point_group_measured_fraction_full 0.999
_diffrn_reflns_point_group_measured_fraction_max 0.999
_diffrn_reflns_theta_full 25.242
_diffrn_reflns_theta_max 26.497
_diffrn_reflns_theta_min 2.764
_diffrn_source 'fine-focus sealed X-ray tube'
_diffrn_source_type 'Rigaku (Mo) X-ray Source'
_exptl_absorpt_coefficient_mu 5.911
_exptl_absorpt_correction_T_max 0.693
_exptl_absorpt_correction_T_min 0.102
_exptl_absorpt_correction_type gaussian
_exptl_absorpt_process_details
;
CrysAlisPro 1.171.40.53a (Rigaku Oxford Diffraction, 2019)
Numerical absorption correction based on gaussian integration over
			a multifaceted crystal model
Empirical absorption correction using spherical harmonics,
 implemented in SCALE3 ABSPACK scaling algorithm.
;
_exptl_crystal_colour 'clear colourless'
_exptl_crystal_density_diffrn 2.061
_exptl_crystal_description block
_exptl_crystal_F_000 1936
_exptl_crystal_recrystallization_method 'Re-crystallisation from solvent: Slow evaporation of dichloromethane'
_exptl_crystal_size_max 0.947
_exptl_crystal_size_mid 0.419
_exptl_crystal_size_min 0.220
_refine_diff_density_max 0.862
_refine_diff_density_min -0.794
_refine_diff_density_rms 0.128
_refine_ls_extinction_method none
_refine_ls_goodness_of_fit_ref 1.026
_refine_ls_hydrogen_treatment constr
_refine_ls_matrix_type full
_refine_ls_number_parameters 258
_refine_ls_number_reflns 3416
_refine_ls_number_restraints 0
_refine_ls_restrained_S_all 1.026
_refine_ls_R_factor_all 0.0573
_refine_ls_R_factor_gt 0.0459
_refine_ls_shift/su_max 0.000
_refine_ls_shift/su_mean 0.000
_refine_ls_structure_factor_coef Fsqd
_refine_ls_weighting_details 'w=1/[\s^2^(Fo^2^)+(0.0888P)^2^+0.3865P] where P=(Fo^2^+2Fc^2^)/3'
_refine_ls_weighting_scheme calc
_refine_ls_wR_factor_gt 0.1231
_refine_ls_wR_factor_ref 0.1355
_reflns_Friedel_coverage 0.000
_reflns_number_gt 2834
_reflns_number_total 3416
_reflns_threshold_expression 'I > 2\s(I)'
_cod_data_source_file d2ce01629j3.cif
_cod_data_source_block js-db-pbr4i
_cod_depositor_comments 'Adding full bibliography for 7246252--7246257.cif.'
_cod_original_sg_symbol_H-M 'C 2/c'
_cod_database_code 7246255
_shelx_shelxl_version_number 2018/3
_shelx_space_group_comment
;
The symmetry employed for this shelxl refinement is uniquely defined
by the following loop, which should always be used as a source of
symmetry information in preference to the above space-group names.
They are only intended as comments.
;
_oxdiff_exptl_absorpt_empirical_full_min 0.706
_oxdiff_exptl_absorpt_empirical_full_max 1.916
_oxdiff_exptl_absorpt_empirical_details
;
Empirical correction (ABSPACK) includes:
- Absorption correction using spherical harmonics
- Frame scaling
- Detector area scaling
;

loop_
_space_group_symop_operation_xyz
'x, y, z'
'-x, y, -z+1/2'
'x+1/2, y+1/2, z'
'-x+1/2, y+1/2, -z+1/2'
'-x, -y, -z'
'x, -y, z-1/2'
'-x+1/2, -y+1/2, -z'
'x+1/2, -y+1/2, z-1/2'

loop_
_atom_site_label
_atom_site_type_symbol
_atom_site_fract_x
_atom_site_fract_y
_atom_site_fract_z
_atom_site_U_iso_or_equiv
_atom_site_adp_type
_atom_site_occupancy
_atom_site_site_symmetry_order
_atom_site_calc_flag
_atom_site_refinement_flags_posn
_atom_site_refinement_flags_adp
_atom_site_refinement_flags_occupancy
_atom_site_disorder_assembly
_atom_site_disorder_group
I1A^a I 0.500000 0.16566(2) 0.250000 0.0496(3) Uani 0.980(3) 2 d S T P A 1
I1B^b I 0.469(3) 0.1681(15) 0.300(6) 0.0496(3) Uani 0.0099(15) 1 d . . P A 2
N1 N 0.500000 0.0690(3) 0.750000 0.0478(13) Uani 1 2 d S T P . .
N2 N 0.41736(15) 0.22351(18) 0.6578(5) 0.0404(8) Uani 1 1 d . . . . .
C10 C 0.4459(2) 0.0335(2) 0.6709(7) 0.0505(11) Uani 1 1 d . . . . .
H10A H 0.435124 0.050105 0.551031 0.076 Uiso 1 1 calc R U . . .
H10B H 0.410222 0.039730 0.743337 0.076 Uiso 1 1 calc R U . . .
H10C H 0.455897 -0.013353 0.665194 0.076 Uiso 1 1 calc R U . . .
C11 C 0.500000 0.1335(3) 0.750000 0.0404(12) Uani 1 2 d S T P . .
C12 C 0.46998(18) 0.19188(19) 0.7131(5) 0.0344(8) Uani 1 1 d . . . . .
C13 C 0.4203(2) 0.2935(2) 0.6148(6) 0.0471(10) Uani 1 1 d . . . . .
H13A H 0.435688 0.298890 0.496794 0.071 Uiso 1 1 calc R U . . .
H13B H 0.448896 0.315720 0.702742 0.071 Uiso 1 1 calc R U . . .
H13C H 0.378381 0.312815 0.616050 0.071 Uiso 1 1 calc R U . . .
C14 C 0.36509(18) 0.1854(2) 0.5747(7) 0.0480(11) Uani 1 1 d . . . . .
H14A H 0.375097 0.171728 0.455934 0.072 Uiso 1 1 calc R U . . .
H14B H 0.327116 0.212502 0.565739 0.072 Uiso 1 1 calc R U . . .
H14C H 0.358054 0.146581 0.646848 0.072 Uiso 1 1 calc R U . . .
Br1A^a Br 0.41615(12) 0.67009(16) 0.6054(4) 0.0569(6) Uani 0.673(6) 1 d . . P B 1
Br2A^a Br 0.16607(8) 0.58688(8) 0.41378(19) 0.0551(4) Uani 0.673(6) 1 d . . P B 1
F1A^a F 0.2310(4) 0.4543(3) 0.4341(10) 0.093(2) Uani 0.673(6) 1 d . . P B 1
F2A^a F 0.3521(5) 0.4258(3) 0.5179(11) 0.116(3) Uani 0.673(6) 1 d . . P B 1
F3A^a F 0.4361(3) 0.5223(5) 0.5974(11) 0.099(3) Uani 0.673(6) 1 d . . P B 1
C1A^a C 0.3579(4) 0.6034(6) 0.5480(15) 0.038(2) Uani 0.673(6) 1 d . . P B 1
C2A^a C 0.3760(6) 0.5406(10) 0.5523(19) 0.076(4) Uani 0.673(6) 1 d . . P B 1
C3A^a C 0.3335(7) 0.4889(5) 0.5121(14) 0.066(3) Uani 0.673(6) 1 d . . P B 1
C4A^a C 0.2713(6) 0.5037(5) 0.4707(13) 0.059(2) Uani 0.673(6) 1 d . . P B 1
C5A^a C 0.2507(4) 0.5685(4) 0.4679(12) 0.0404(17) Uani 0.673(6) 1 d . . P B 1
C6A^a C 0.2939(3) 0.6195(6) 0.5059(14) 0.0289(17) Uani 0.673(6) 1 d . . P B 1
Br1B^b Br 0.4237(2) 0.69045(17) 0.6097(8) 0.0366(6) Uani 0.327(6) 1 d . . P B 2
Br2B^b Br 0.1893(3) 0.5625(3) 0.4244(5) 0.0890(14) Uani 0.327(6) 1 d . . P B 2
F1B^b F 0.2729(9) 0.4446(7) 0.451(2) 0.093(2) Uani 0.327(6) 1 d . . P B 2
F2B^b F 0.3998(10) 0.4395(7) 0.528(3) 0.116(3) Uani 0.327(6) 1 d . . P B 2
F3B^b F 0.4667(7) 0.5489(10) 0.597(3) 0.099(3) Uani 0.327(6) 1 d . . P B 2
C1B^b C 0.3759(11) 0.6173(15) 0.561(4) 0.038(2) Uani 0.327(6) 1 d . . P B 2
C2B^b C 0.4022(14) 0.545(2) 0.564(5) 0.076(4) Uani 0.327(6) 1 d . . P B 2
C3B^b C 0.3699(12) 0.4974(13) 0.530(3) 0.066(3) Uani 0.327(6) 1 d . . P B 2
C4B^b C 0.3054(16) 0.4994(13) 0.490(3) 0.059(2) Uani 0.327(6) 1 d . . P B 2
C5B^b C 0.2760(8) 0.5584(11) 0.481(3) 0.0404(17) Uani 0.327(6) 1 d . . P B 2
C6B^b C 0.3131(10) 0.6144(15) 0.521(4) 0.0289(17) Uani 0.327(6) 1 d . . P B 2
F4 F 0.28475(11) 0.69340(12) 0.8160(3) 0.0411(5) Uani 1 1 d . . . . .
F5 F 0.23814(11) 0.81603(12) 0.8066(3) 0.0407(5) Uani 1 1 d . . . . .
C7 C 0.27451(17) 0.68586(19) 0.5043(5) 0.0325(8) Uani 1 1 d . . . . .
C8 C 0.26800(15) 0.72054(19) 0.6594(5) 0.0321(8) Uani 1 1 d . . . . .
C9 C 0.24424(16) 0.7840(2) 0.6544(5) 0.0338(8) Uani 1 1 d . . . . .

loop_
_atom_site_aniso_label
_atom_site_aniso_U_11
_atom_site_aniso_U_22
_atom_site_aniso_U_33
_atom_site_aniso_U_23
_atom_site_aniso_U_13
_atom_site_aniso_U_12
I1A^a 0.0564(5) 0.0501(3) 0.0442(3) 0.000 0.0156(3) 0.000
I1B^b 0.0564(5) 0.0501(3) 0.0442(3) 0.000 0.0156(3) 0.000
N1 0.037(2) 0.037(3) 0.066(4) 0.000 -0.018(2) 0.000
N2 0.0347(16) 0.0419(18) 0.0429(19) -0.0006(16) -0.0094(14) 0.0083(15)
C10 0.041(2) 0.043(2) 0.065(3) -0.005(2) -0.011(2) -0.0017(19)
C11 0.038(3) 0.042(3) 0.039(3) 0.000 -0.008(2) 0.000
C12 0.0345(18) 0.0373(19) 0.0305(18) -0.0002(18) -0.0041(15) 0.0006(16)
C13 0.049(2) 0.044(2) 0.048(3) 0.008(2) -0.002(2) 0.011(2)
C14 0.0267(18) 0.059(3) 0.056(3) -0.006(2) -0.0069(18) 0.0091(19)
Br1A^a 0.0287(6) 0.0946(16) 0.0460(6) -0.0033(11) -0.0061(4) -0.0063(9)
Br2A^a 0.0465(6) 0.0599(7) 0.0575(5) -0.0008(5) -0.0054(5) -0.0239(5)
F1A^a 0.141(6) 0.038(2) 0.097(3) -0.003(2) -0.012(5) -0.021(4)
F2A^a 0.186(8) 0.045(3) 0.115(4) -0.004(3) -0.016(7) 0.056(5)
F3A^a 0.078(5) 0.123(8) 0.094(3) -0.010(4) -0.016(5) 0.067(5)
C1A^a 0.036(7) 0.044(6) 0.030(3) -0.005(4) -0.013(4) 0.003(4)
C2A^a 0.086(10) 0.090(6) 0.050(4) 0.001(4) -0.005(7) 0.069(11)
C3A^a 0.097(9) 0.039(4) 0.059(5) -0.002(3) -0.012(7) 0.030(7)
C4A^a 0.091(7) 0.034(3) 0.050(4) 0.000(3) -0.017(5) 0.006(5)
C5A^a 0.049(6) 0.032(4) 0.038(3) 0.000(3) -0.005(4) 0.003(4)
C6A^a 0.024(5) 0.035(3) 0.025(3) 0.002(2) -0.009(4) 0.005(5)
Br1B^b 0.0231(12) 0.0483(14) 0.0374(9) -0.0034(12) -0.0041(9) -0.0022(10)
Br2B^b 0.078(2) 0.101(3) 0.0875(17) -0.0180(19) -0.0001(17) -0.058(2)
F1B^b 0.141(6) 0.038(2) 0.097(3) -0.003(2) -0.012(5) -0.021(4)
F2B^b 0.186(8) 0.045(3) 0.115(4) -0.004(3) -0.016(7) 0.056(5)
F3B^b 0.078(5) 0.123(8) 0.094(3) -0.010(4) -0.016(5) 0.067(5)
C1B^b 0.036(7) 0.044(6) 0.030(3) -0.005(4) -0.013(4) 0.003(4)
C2B^b 0.086(10) 0.090(6) 0.050(4) 0.001(4) -0.005(7) 0.069(11)
C3B^b 0.097(9) 0.039(4) 0.059(5) -0.002(3) -0.012(7) 0.030(7)
C4B^b 0.091(7) 0.034(3) 0.050(4) 0.000(3) -0.017(5) 0.006(5)
C5B^b 0.049(6) 0.032(4) 0.038(3) 0.000(3) -0.005(4) 0.003(4)
C6B^b 0.024(5) 0.035(3) 0.025(3) 0.002(2) -0.009(4) 0.005(5)
F4 0.0471(12) 0.0483(13) 0.0268(11) 0.0039(11) -0.0045(9) -0.0005(11)
F5 0.0461(12) 0.0484(13) 0.0271(11) -0.0086(10) -0.0017(10) -0.0025(10)
C7 0.0284(16) 0.0387(19) 0.0297(18) -0.0012(17) -0.0036(14) -0.0085(15)
C8 0.0272(16) 0.042(2) 0.0263(17) 0.0010(16) -0.0027(13) -0.0066(15)
C9 0.0292(16) 0.046(2) 0.0258(17) -0.0069(17) -0.0015(13) -0.0097(16)

loop_
_atom_type_symbol
_atom_type_description
_atom_type_scat_dispersion_real
_atom_type_scat_dispersion_imag
_atom_type_scat_source
C C 0.0033 0.0016 'International Tables Vol C Tables 4.2.6.8 and 6.1.1.4'
H H 0.0000 0.0000 'International Tables Vol C Tables 4.2.6.8 and 6.1.1.4'
N N 0.0061 0.0033 'International Tables Vol C Tables 4.2.6.8 and 6.1.1.4'
F F 0.0171 0.0103 'International Tables Vol C Tables 4.2.6.8 and 6.1.1.4'
Br Br -0.2901 2.4595 'International Tables Vol C Tables 4.2.6.8 and 6.1.1.4'
I I -0.4742 1.8119 'International Tables Vol C Tables 4.2.6.8 and 6.1.1.4'

loop_
_exptl_crystal_face_index_h
_exptl_crystal_face_index_k
_exptl_crystal_face_index_l
_exptl_crystal_face_perp_dist
-1 28 2 0.0928
-7 -5 6 0.2073
10 21 6 0.1701
1 -24 -6 0.1052
-2 -29 0 0.0791
5 5 -10 0.1594
-24 17 0 0.3294

loop_
_geom_angle_atom_site_label_1
_geom_angle_atom_site_label_2
_geom_angle_atom_site_label_3
_geom_angle
_geom_angle_site_symmetry_1
_geom_angle_site_symmetry_3
_geom_angle_publ_flag
C11 N1 C10 119.8(3) . . ?
C11 N1 C10_$2 119.8(3) . 2_656 ?
C10 N1 C10_$2 120.3(5) . 2_656 ?
C12 N2 C14 118.5(4) . . ?
C12 N2 C13 119.3(4) . . ?
C14 N2 C13 117.7(3) . . ?
N1 C10 H10A 109.5 . . ?
N1 C10 H10B 109.5 . . ?
H10A C10 H10B 109.5 . . ?
N1 C10 H10C 109.5 . . ?
H10A C10 H10C 109.5 . . ?
H10B C10 H10C 109.5 . . ?
N1 C11 C12_$2 150.2(2) . 2_656 ?
N1 C11 C12 150.2(2) . . ?
C12 C11 C12 59.5(4) 2_656 . ?
N2 C12 C12_$2 151.0(2) . 2_656 ?
N2 C12 C11 148.5(4) . . ?
C12 C12 C11 60.2(2) 2_656 . ?
N2 C13 H13A 109.5 . . ?
N2 C13 H13B 109.5 . . ?
H13A C13 H13B 109.5 . . ?
N2 C13 H13C 109.5 . . ?
H13A C13 H13C 109.5 . . ?
H13B C13 H13C 109.5 . . ?
N2 C14 H14A 109.5 . . ?
N2 C14 H14B 109.5 . . ?
H14A C14 H14B 109.5 . . ?
N2 C14 H14C 109.5 . . ?
H14A C14 H14C 109.5 . . ?
H14B C14 H14C 109.5 . . ?
C2A^a C1A^a C6A^a 120.0(10) . . ?
C2A^a C1A^a Br1A^a 120.2(9) . . ?
C6A^a C1A^a Br1A^a 119.8(9) . . ?
C1A^a C2A^a F3A^a 122.4(17) . . ?
C1A^a C2A^a C3A^a 122.0(9) . . ?
F3A^a C2A^a C3A^a 115.7(15) . . ?
F2A^a C3A^a C4A^a 119.6(11) . . ?
F2A^a C3A^a C2A^a 121.6(12) . . ?
C4A^a C3A^a C2A^a 118.8(10) . . ?
F1A^a C4A^a C3A^a 118.5(9) . . ?
F1A^a C4A^a C5A^a 120.8(10) . . ?
C3A^a C4A^a C5A^a 120.6(9) . . ?
C4A^a C5A^a C6A^a 119.8(8) . . ?
C4A^a C5A^a Br2A^a 119.7(8) . . ?
C6A^a C5A^a Br2A^a 120.5(6) . . ?
C5A^a C6A^a C7 121.2(5) . . ?
C5A^a C6A^a C1A^a 118.7(10) . . ?
C7 C6A^a C1A^a 120.0(9) . . ?
C6B^b C1B^b C2B^b 108(2) . . ?
C6B^b C1B^b Br1B^b 128(2) . . ?
C2B^b C1B^b Br1B^b 124(2) . . ?
C3B^b C2B^b F3B^b 129(3) . . ?
C3B^b C2B^b C1B^b 123(2) . . ?
F3B^b C2B^b C1B^b 108(3) . . ?
C2B^b C3B^b F2B^b 116(2) . . ?
C2B^b C3B^b C4B^b 124(3) . . ?
F2B^b C3B^b C4B^b 119(3) . . ?
F1B^b C4B^b C5B^b 120(3) . . ?
F1B^b C4B^b C3B^b 121(3) . . ?
C5B^b C4B^b C3B^b 119(2) . . ?
C4B^b C5B^b C6B^b 117(2) . . ?
C4B^b C5B^b Br2B^b 120(2) . . ?
C6B^b C5B^b Br2B^b 123.0(15) . . ?
C1B^b C6B^b C5B^b 128(2) . . ?
C1B^b C6B^b C7 117(2) . . ?
C5B^b C6B^b C7 115.0(14) . . ?
C9 C7 C8 117.9(4) 7_566 . ?
C9 C7 C6A^a 119.9(5) 7_566 . ?
C8 C7 C6A^a 121.9(5) . . ?
C9 C7 C6B^b 124.3(10) 7_566 . ?
C8 C7 C6B^b 117.3(10) . . ?
F4 C8 C7 120.3(3) . . ?
F4 C8 C9 119.0(3) . . ?
C7 C8 C9 120.8(3) . . ?
F5 C9 C7_$3 119.4(4) . 7_566 ?
F5 C9 C8 119.3(3) . . ?
C7 C9 C8 121.3(4) 7_566 . ?

loop_
_geom_bond_atom_site_label_1
_geom_bond_atom_site_label_2
_geom_bond_distance
_geom_bond_site_symmetry_2
_geom_bond_publ_flag
I1B^b I1B^b_$1 1.57(13) 2_655 ?
N1 C11 1.315(8) . ?
N1 C10 1.456(5) . ?
N1 C10_$2 1.456(5) 2_656 ?
N2 C12 1.337(5) . ?
N2 C14 1.464(5) . ?
N2 C13 1.467(6) . ?
C10 H10A 0.9800 . ?
C10 H10B 0.9800 . ?
C10 H10C 0.9800 . ?
C11 C12_$2 1.372(7) 2_656 ?
C11 C12 1.372(7) . ?
C12 C12_$2 1.362(8) 2_656 ?
C13 H13A 0.9800 . ?
C13 H13B 0.9800 . ?
C13 H13C 0.9800 . ?
C14 H14A 0.9800 . ?
C14 H14B 0.9800 . ?
C14 H14C 0.9800 . ?
Br1A^a C1A^a 1.875(7) . ?
Br2A^a C5A^a 1.863(8) . ?
F1A^a C4A^a 1.341(13) . ?
F2A^a C3A^a 1.346(12) . ?
F3A^a C2A^a 1.358(10) . ?
C1A^a C2A^a 1.34(2) . ?
C1A^a C6A^a 1.421(10) . ?
C2A^a C3A^a 1.41(3) . ?
C3A^a C4A^a 1.377(14) . ?
C4A^a C5A^a 1.393(12) . ?
C5A^a C6A^a 1.407(15) . ?
C6A^a C7 1.414(12) . ?
Br1B^b C1B^b 1.83(2) . ?
Br2B^b C5B^b 1.874(18) . ?
F1B^b C4B^b 1.34(3) . ?
F2B^b C3B^b 1.34(3) . ?
F3B^b C2B^b 1.39(3) . ?
C1B^b C6B^b 1.35(2) . ?
C1B^b C2B^b 1.57(5) . ?
C2B^b C3B^b 1.21(6) . ?
C3B^b C4B^b 1.39(3) . ?
C4B^b C5B^b 1.36(4) . ?
C5B^b C6B^b 1.41(4) . ?
C6B^b C7 1.67(3) . ?
F4 C8 1.333(4) . ?
F5 C9 1.339(4) . ?
C7 C9_$3 1.382(5) 7_566 ?
C7 C8 1.387(5) . ?
C8 C9 1.390(6) . ?

loop_
_exptl_oxdiff_crystal_face_indexfrac_h
_exptl_oxdiff_crystal_face_indexfrac_k
_exptl_oxdiff_crystal_face_indexfrac_l
_exptl_oxdiff_crystal_face_x
_exptl_oxdiff_crystal_face_y
_exptl_oxdiff_crystal_face_z
-0.7276 28.3061 1.8551 -0.9937 0.1044 -0.0400
-7.4516 -4.6693 6.3396 -0.0092 -0.6401 -0.1036
10.1263 20.9520 6.0902 -0.8635 -0.2806 0.4191
1.3777 -23.7180 -6.0256 0.9505 0.3088 -0.0345
-1.8657 -28.6915 0.2791 0.9511 -0.3090 -0.0000
5.3658 5.0836 -10.4438 0.1044 0.9932 -0.0512
-24.1230 17.0196 -0.2498 -0.5539 0.0582 -0.8305
